data_4346140
loop_
_publ_author_name
'Brown, Christopher C.'
'Rominger, Frank'
'Limbach, Michael'
'Hofmann, Peter'

_publ_section_title
;
 Bulky N-Phosphino-Functionalized N-Heterocyclic Carbene Ligands:
 Synthesis, Ruthenium Coordination Chemistry, and Ruthenium Alkylidene
 Complexes for Olefin Metathesis.
;
_journal_issue 21
_journal_name_full 'Inorganic chemistry'
_journal_page_first 10126
_journal_page_last 10140
_journal_paper_doi 10.1021/acs.inorgchem.5b00513
_journal_volume 54
_journal_year 2015
_chemical_formula_sum 'C34.5 H47 Cl2 N2 P2 Ru'
_chemical_formula_weight 723.65
_chemical_name_common 'in manuscript 3b'
_space_group_crystal_system triclinic
_space_group_IT_number 2
_space_group_name_Hall '-P 1'
_space_group_name_H-M_alt 'P -1'
_atom_sites_solution_hydrogens geom
_atom_sites_solution_primary direct
_audit_creation_method SHELXL-2013
_cell_angle_alpha 85.5090(12)
_cell_angle_beta 82.1460(12)
_cell_angle_gamma 78.1590(12)
_cell_formula_units_Z 4
_cell_length_a 11.6983(5)
_cell_length_b 17.3524(8)
_cell_length_c 17.5483(8)
_cell_measurement_reflns_used 5888
_cell_measurement_temperature 200(2)
_cell_measurement_theta_max 24.90
_cell_measurement_theta_min 2.26
_cell_volume 3449.0(3)
_computing_cell_refinement 'Bruker SAINT'
_computing_data_collection 'Bruker APEX2'
_computing_data_reduction 'Bruker SAINT'
_computing_molecular_graphics 'Bruker SHELXTL'
_computing_publication_material 'Bruker SHELXTL'
_computing_structure_refinement 'SHELXL-2013 (Sheldrick, 2013)'
_computing_structure_solution 'SHELXS-97 (Sheldrick 2008)'
_diffrn_ambient_temperature 200(2)
_diffrn_measured_fraction_theta_full 0.978
_diffrn_measured_fraction_theta_max 0.998
_diffrn_measurement_device_type 'Bruker APEX-II Quazar'
_diffrn_measurement_method '\f and \w scans'
_diffrn_radiation_type MoK\a
_diffrn_radiation_wavelength 0.71073
_diffrn_reflns_av_R_equivalents 0.0651
_diffrn_reflns_av_unetI/netI 0.0952
_diffrn_reflns_Laue_measured_fraction_full 0.978
_diffrn_reflns_Laue_measured_fraction_max 0.998
_diffrn_reflns_limit_h_max 13
_diffrn_reflns_limit_h_min -13
_diffrn_reflns_limit_k_max 20
_diffrn_reflns_limit_k_min -20
_diffrn_reflns_limit_l_max 20
_diffrn_reflns_limit_l_min -20
_diffrn_reflns_number 33075
_diffrn_reflns_point_group_measured_fraction_full 0.978
_diffrn_reflns_point_group_measured_fraction_max 0.998
_diffrn_reflns_theta_full 25.242
_diffrn_reflns_theta_max 25.055
_diffrn_reflns_theta_min 1.173
_diffrn_source 'ImuS microsource'
_exptl_absorpt_coefficient_mu 0.728
_exptl_absorpt_correction_T_max 0.9628
_exptl_absorpt_correction_T_min 0.8613
_exptl_absorpt_correction_type multi-scan
_exptl_absorpt_process_details
;
Sheldrick, G. M. (2008). <i>SADABS</i>. University of G\"ottingen, Germany.
;
_exptl_crystal_colour violet
_exptl_crystal_density_diffrn 1.394
_exptl_crystal_description plate
_exptl_crystal_F_000 1504
_exptl_crystal_size_max 0.120
_exptl_crystal_size_mid 0.080
_exptl_crystal_size_min 0.070
_refine_diff_density_max 0.504
_refine_diff_density_min -0.475
_refine_diff_density_rms 0.093
_refine_ls_extinction_method none
_refine_ls_goodness_of_fit_ref 0.983
_refine_ls_hydrogen_treatment constr
_refine_ls_matrix_type full
_refine_ls_number_parameters 832
_refine_ls_number_reflns 12204
_refine_ls_number_restraints 1009
_refine_ls_restrained_S_all 0.964
_refine_ls_R_factor_all 0.0906
_refine_ls_R_factor_gt 0.0453
_refine_ls_shift/su_max 0.001
_refine_ls_shift/su_mean 0.000
_refine_ls_structure_factor_coef Fsqd
_refine_ls_weighting_details 'w=1/[\s^2^(Fo^2^)+(0.0329P)^2^] where P=(Fo^2^+2Fc^2^)/3'
_refine_ls_weighting_scheme calc
_refine_ls_wR_factor_gt 0.0794
_refine_ls_wR_factor_ref 0.0920
_reflns_Friedel_coverage 0.000
_reflns_number_gt 7929
_reflns_number_total 12204
_reflns_threshold_expression 'I > 2\s(I)'
_cod_data_source_file ic5b00513_si_002.cif
_cod_data_source_block chb16
_cod_original_formula_sum 'C34.50 H47 Cl2 N2 P2 Ru'
_cod_database_code 4346140
_shelx_space_group_comment
; 
The symmetry employed for this shelxl refinement is uniquely defined 
by the following loop, which should always be used as a source of 
symmetry information in preference to the above space-group names. 
They are only intended as comments. 
;
_shelx_estimated_absorpt_t_min 0.918
_shelx_estimated_absorpt_t_max 0.951
_shelxl_version_number 2013-4

loop_
_space_group_symop_operation_xyz
'x, y, z'
'-x, -y, -z'

loop_
_atom_site_label
_atom_site_type_symbol
_atom_site_fract_x
_atom_site_fract_y
_atom_site_fract_z
_atom_site_U_iso_or_equiv
_atom_site_adp_type
_atom_site_occupancy
_atom_site_site_symmetry_order
_atom_site_calc_flag
_atom_site_refinement_flags_posn
_atom_site_refinement_flags_adp
_atom_site_refinement_flags_occupancy
_atom_site_disorder_assembly
_atom_site_disorder_group
Ru1_1 Ru 0.27869(3) 0.25059(2) 0.25765(2) 0.02037(10) Uani 1 1 d . U . . .
Cl1_1 Cl 0.11332(10) 0.30606(7) 0.18849(6) 0.0306(3) Uani 1 1 d . U . . .
Cl2_1 Cl 0.36440(10) 0.15932(7) 0.15439(6) 0.0285(3) Uani 1 1 d . U . . .
P1_1 P 0.36863(10) 0.18605(7) 0.36021(6) 0.0229(3) Uani 1 1 d . U . . .
P2_1 P 0.36696(10) 0.35133(7) 0.22031(7) 0.0235(3) Uani 1 1 d . U . . .
C1_1 C 0.2077(4) 0.2976(2) 0.3596(2) 0.0225(10) Uani 1 1 d . U . . .
N2_1 N 0.2739(3) 0.2578(2) 0.41575(19) 0.0214(8) Uani 1 1 d . U . . .
C3_1 C 0.2210(4) 0.2793(3) 0.4888(2) 0.0291(11) Uani 1 1 d . U . . .
H3_1 H 0.2482 0.2599 0.5366 0.035 Uiso 1 1 calc R U . . .
C4_1 C 0.1241(4) 0.3327(3) 0.4781(2) 0.0298(11) Uani 1 1 d . U . . .
H4_1 H 0.0703 0.3590 0.5178 0.036 Uiso 1 1 calc R U . . .
N5_1 N 0.1141(3) 0.3438(2) 0.3993(2) 0.0256(9) Uani 1 1 d . U . . .
C6_1 C 0.0117(4) 0.3905(3) 0.3653(3) 0.0341(12) Uani 1 1 d . U . . .
H6_1 H 0.0386 0.4053 0.3105 0.041 Uiso 1 1 calc R U . . .
C7_1 C -0.0374(4) 0.4658(3) 0.4067(3) 0.0463(14) Uani 1 1 d . U . . .
H7A_1 H -0.0901 0.5020 0.3752 0.069 Uiso 1 1 calc R U . . .
H7B_1 H 0.0275 0.4907 0.4154 0.069 Uiso 1 1 calc R U . . .
H7C_1 H -0.0812 0.4536 0.4564 0.069 Uiso 1 1 calc R U . . .
C8_1 C -0.0802(4) 0.3399(3) 0.3651(3) 0.0472(14) Uani 1 1 d . U . . .
H8A_1 H -0.1478 0.3707 0.3417 0.071 Uiso 1 1 calc R U . . .
H8B_1 H -0.1061 0.3231 0.4181 0.071 Uiso 1 1 calc R U . . .
H8C_1 H -0.0459 0.2934 0.3353 0.071 Uiso 1 1 calc R U . . .
C11_1 C 0.5118(4) 0.1694(3) 0.4008(2) 0.0278(11) Uani 1 1 d . U . . .
C12_1 C 0.6068(4) 0.1171(3) 0.3477(3) 0.0439(14) Uani 1 1 d . U . . .
H12A_1 H 0.6844 0.1163 0.3633 0.066 Uiso 1 1 calc R U . . .
H12B_1 H 0.6049 0.1383 0.2944 0.066 Uiso 1 1 calc R U . . .
H12C_1 H 0.5917 0.0633 0.3517 0.066 Uiso 1 1 calc R U . . .
C13_1 C 0.5064(4) 0.1308(3) 0.4817(3) 0.0429(14) Uani 1 1 d . U . . .
H13B_1 H 0.4937 0.0769 0.4800 0.064 Uiso 1 1 calc R U . . .
H13C_1 H 0.4414 0.1613 0.5149 0.064 Uiso 1 1 calc R U . . .
H13A_1 H 0.5807 0.1295 0.5022 0.064 Uiso 1 1 calc R U . . .
C14_1 C 0.5452(4) 0.2496(3) 0.4020(3) 0.0373(12) Uani 1 1 d . U . . .
H14C_1 H 0.5507 0.2740 0.3497 0.056 Uiso 1 1 calc R U . . .
H14A_1 H 0.6214 0.2429 0.4216 0.056 Uiso 1 1 calc R U . . .
H14B_1 H 0.4850 0.2835 0.4356 0.056 Uiso 1 1 calc R U . . .
C15_1 C 0.2955(4) 0.0987(3) 0.3809(2) 0.0293(11) Uani 1 1 d . U . . .
C16_1 C 0.3737(5) 0.0288(3) 0.3389(3) 0.0482(15) Uani 1 1 d . U . . .
H16A_1 H 0.3282 -0.0122 0.3363 0.072 Uiso 1 1 calc R U . . .
H16B_1 H 0.4412 0.0074 0.3669 0.072 Uiso 1 1 calc R U . . .
H16C_1 H 0.4017 0.0466 0.2865 0.072 Uiso 1 1 calc R U . . .
C17_1 C 0.2597(4) 0.0748(3) 0.4655(2) 0.0392(13) Uani 1 1 d . U . . .
H17A_1 H 0.2099 0.0354 0.4681 0.059 Uiso 1 1 calc R U . . .
H17B_1 H 0.2160 0.1213 0.4924 0.059 Uiso 1 1 calc R U . . .
H17C_1 H 0.3305 0.0524 0.4900 0.059 Uiso 1 1 calc R U . . .
C18_1 C 0.1825(4) 0.1239(3) 0.3418(3) 0.0386(13) Uani 1 1 d . U . . .
H18B_1 H 0.2031 0.1393 0.2875 0.058 Uiso 1 1 calc R U . . .
H18C_1 H 0.1313 0.1687 0.3677 0.058 Uiso 1 1 calc R U . . .
H18A_1 H 0.1412 0.0798 0.3452 0.058 Uiso 1 1 calc R U . . .
C21_1 C 0.3120(4) 0.4377(3) 0.2779(3) 0.0263(11) Uani 1 1 d . U . . .
C22_1 C 0.3561(4) 0.4455(3) 0.3458(3) 0.0408(13) Uani 1 1 d . U . . .
H22_1 H 0.4191 0.4065 0.3619 0.049 Uiso 1 1 calc R U . . .
C23_1 C 0.3092(5) 0.5095(3) 0.3902(3) 0.0541(16) Uani 1 1 d . U . . .
H23_1 H 0.3416 0.5144 0.4360 0.065 Uiso 1 1 calc R U . . .
C24_1 C 0.2173(5) 0.5658(3) 0.3696(3) 0.0533(15) Uani 1 1 d . U . . .
H24_1 H 0.1861 0.6097 0.4004 0.064 Uiso 1 1 calc R U . . .
C25_1 C 0.1700(5) 0.5579(3) 0.3029(3) 0.0479(14) Uani 1 1 d . U . . .
H25_1 H 0.1061 0.5966 0.2876 0.058 Uiso 1 1 calc R U . . .
C26_1 C 0.2162(4) 0.4934(3) 0.2588(3) 0.0350(12) Uani 1 1 d . U . . .
H26_1 H 0.1814 0.4874 0.2144 0.042 Uiso 1 1 calc R U . . .
C31_1 C 0.5276(4) 0.3373(3) 0.2122(2) 0.0242(10) Uani 1 1 d . U . . .
C32_1 C 0.5862(4) 0.3993(3) 0.2191(3) 0.0346(12) Uani 1 1 d . U . . .
H32_1 H 0.5421 0.4496 0.2332 0.041 Uiso 1 1 calc R U . . .
C33_1 C 0.7069(4) 0.3871(3) 0.2056(3) 0.0438(14) Uani 1 1 d . U . . .
H33_1 H 0.7454 0.4294 0.2101 0.053 Uiso 1 1 calc R U . . .
C34_1 C 0.7727(4) 0.3150(3) 0.1856(3) 0.0389(13) Uani 1 1 d . U . . .
H34_1 H 0.8561 0.3068 0.1772 0.047 Uiso 1 1 calc R U . . .
C35_1 C 0.7158(4) 0.2548(3) 0.1780(2) 0.0332(12) Uani 1 1 d . U . . .
H35_1 H 0.7605 0.2046 0.1640 0.040 Uiso 1 1 calc R U . . .
C36_1 C 0.5954(4) 0.2660(3) 0.1904(2) 0.0285(11) Uani 1 1 d . U . . .
H36_1 H 0.5579 0.2237 0.1838 0.034 Uiso 1 1 calc R U . . .
C41_1 C 0.3537(4) 0.3926(3) 0.1206(2) 0.0237(10) Uani 1 1 d . U . . .
C42_1 C 0.3374(4) 0.3462(3) 0.0638(2) 0.0335(12) Uani 1 1 d . U . . .
H42_1 H 0.3248 0.2942 0.0768 0.040 Uiso 1 1 calc R U . . .
C43_1 C 0.3393(4) 0.3755(3) -0.0113(3) 0.0426(14) Uani 1 1 d . U . . .
H43_1 H 0.3302 0.3428 -0.0502 0.051 Uiso 1 1 calc R U . . .
C44_1 C 0.3543(4) 0.4513(3) -0.0311(3) 0.0381(13) Uani 1 1 d . U . . .
H44_1 H 0.3541 0.4713 -0.0831 0.046 Uiso 1 1 calc R U . . .
C45_1 C 0.3693(4) 0.4973(3) 0.0239(3) 0.0350(12) Uani 1 1 d . U . . .
H45_1 H 0.3791 0.5499 0.0103 0.042 Uiso 1 1 calc R U . . .
C46_1 C 0.3707(4) 0.4691(3) 0.0994(3) 0.0305(11) Uani 1 1 d . U . . .
H46_1 H 0.3833 0.5018 0.1371 0.037 Uiso 1 1 calc R U . . .
Ru1_2 Ru -0.16732(3) 0.80555(2) 0.22994(2) 0.01996(10) Uani 1 1 d . U . . .
Cl1_2 Cl -0.11712(11) 0.68554(7) 0.30718(6) 0.0355(3) Uani 1 1 d . U . . .
Cl2_2 Cl -0.28027(10) 0.87091(7) 0.34305(6) 0.0323(3) Uani 1 1 d . U . . .
P1_2 P -0.25813(10) 0.88209(7) 0.13396(6) 0.0208(3) Uani 1 1 d . U . . .
P2_2 P 0.00429(10) 0.84146(7) 0.22938(6) 0.0229(3) Uani 1 1 d . U . . .
C1_2 C -0.1200(4) 0.7590(3) 0.1252(2) 0.0224(10) Uani 1 1 d . U . . .
N2_2 N -0.1732(3) 0.8127(2) 0.07214(19) 0.0223(8) Uani 1 1 d . U . . .
C3_2 C -0.1578(4) 0.7810(3) 0.0008(2) 0.0287(11) Uani 1 1 d . U . . .
H3_2 H -0.1874 0.8059 -0.0446 0.034 Uiso 1 1 calc R U . . .
C4_2 C -0.0933(4) 0.7085(3) 0.0081(2) 0.0283(11) Uani 1 1 d . U . . .
H4_2 H -0.0676 0.6725 -0.0317 0.034 Uiso 1 1 calc R U . . .
N5_2 N -0.0702(3) 0.6946(2) 0.08513(19) 0.0241(9) Uani 1 1 d . U . . .
C6_2 C -0.0114(4) 0.6186(3) 0.1186(3) 0.0289(11) Uani 1 1 d . U . . .
H6_2 H 0.0239 0.6293 0.1645 0.035 Uiso 1 1 calc R U . . .
C7_2 C -0.0996(4) 0.5665(3) 0.1452(3) 0.0436(14) Uani 1 1 d . U . . .
H7A_2 H -0.0595 0.5168 0.1683 0.065 Uiso 1 1 calc R U . . .
H7B_2 H -0.1358 0.5557 0.1011 0.065 Uiso 1 1 calc R U . . .
H7C_2 H -0.1607 0.5933 0.1836 0.065 Uiso 1 1 calc R U . . .
C8_2 C 0.0877(4) 0.5787(3) 0.0604(3) 0.0431(14) Uani 1 1 d . U . . .
H8A_2 H 0.1322 0.5315 0.0851 0.065 Uiso 1 1 calc R U . . .
H8B_2 H 0.1403 0.6153 0.0419 0.065 Uiso 1 1 calc R U . . .
H8C_2 H 0.0544 0.5637 0.0168 0.065 Uiso 1 1 calc R U . . .
C11_2 C -0.2620(4) 0.9802(2) 0.0821(2) 0.0249(10) Uani 1 1 d . U . . .
C12_2 C -0.1352(4) 0.9854(3) 0.0499(2) 0.0312(12) Uani 1 1 d . U . . .
H12A_2 H -0.1333 1.0382 0.0261 0.047 Uiso 1 1 calc R U . . .
H12B_2 H -0.1053 0.9460 0.0111 0.047 Uiso 1 1 calc R U . . .
H12C_2 H -0.0858 0.9753 0.0918 0.047 Uiso 1 1 calc R U . . .
C13_2 C -0.3103(4) 1.0436(3) 0.1401(3) 0.0378(13) Uani 1 1 d . U . . .
H13A_2 H -0.3018 1.0953 0.1160 0.057 Uiso 1 1 calc R U . . .
H13C_2 H -0.2664 1.0325 0.1848 0.057 Uiso 1 1 calc R U . . .
H13B_2 H -0.3937 1.0436 0.1569 0.057 Uiso 1 1 calc R U . . .
C14_2 C -0.3365(4) 0.9941(3) 0.0151(3) 0.0375(13) Uani 1 1 d . U . . .
H14A_2 H -0.3238 1.0424 -0.0148 0.056 Uiso 1 1 calc R U . . .
H14B_2 H -0.4199 0.9996 0.0355 0.056 Uiso 1 1 calc R U . . .
H14C_2 H -0.3134 0.9492 -0.0181 0.056 Uiso 1 1 calc R U . . .
C15_2 C -0.4062(4) 0.8532(3) 0.1445(3) 0.0279(11) Uani 1 1 d . U . . .
C16_2 C -0.3891(4) 0.7758(3) 0.1935(3) 0.0374(12) Uani 1 1 d . U . . .
H16A_2 H -0.4650 0.7594 0.2070 0.056 Uiso 1 1 calc R U . . .
H16B_2 H -0.3575 0.7834 0.2407 0.056 Uiso 1 1 calc R U . . .
H16C_2 H -0.3339 0.7350 0.1642 0.056 Uiso 1 1 calc R U . . .
C17_2 C -0.4501(4) 0.8381(3) 0.0696(3) 0.0348(12) Uani 1 1 d . U . . .
H17A_2 H -0.5187 0.8130 0.0819 0.052 Uiso 1 1 calc R U . . .
H17B_2 H -0.3874 0.8033 0.0386 0.052 Uiso 1 1 calc R U . . .
H17C_2 H -0.4724 0.8883 0.0405 0.052 Uiso 1 1 calc R U . . .
C18_2 C -0.4970(4) 0.9143(3) 0.1905(3) 0.0421(14) Uani 1 1 d . U . . .
H18A_2 H -0.5694 0.8939 0.2057 0.063 Uiso 1 1 calc R U . . .
H18B_2 H -0.5143 0.9632 0.1585 0.063 Uiso 1 1 calc R U . . .
H18C_2 H -0.4654 0.9250 0.2366 0.063 Uiso 1 1 calc R U . . .
C21_2 C 0.0122(4) 0.9464(3) 0.2148(2) 0.0225(10) Uani 1 1 d . U . . .
C22_2 C -0.0773(4) 0.9994(3) 0.2548(3) 0.0305(11) Uani 1 1 d . U . . .
H22_2 H -0.1406 0.9811 0.2856 0.037 Uiso 1 1 calc R U . . .
C23_2 C -0.0737(4) 1.0793(3) 0.2494(3) 0.0378(12) Uani 1 1 d . U . . .
H23_2 H -0.1349 1.1152 0.2769 0.045 Uiso 1 1 calc R U . . .
C24_2 C 0.0166(4) 1.1072(3) 0.2050(3) 0.0366(12) Uani 1 1 d . U . . .
H24_2 H 0.0172 1.1620 0.2007 0.044 Uiso 1 1 calc R U . . .
C25_2 C 0.1064(4) 1.0545(3) 0.1668(3) 0.0342(12) Uani 1 1 d . U . . .
H25_2 H 0.1703 1.0731 0.1370 0.041 Uiso 1 1 calc R U . . .
C26_2 C 0.1044(4) 0.9755(3) 0.1712(2) 0.0297(11) Uani 1 1 d . U . . .
H26_2 H 0.1669 0.9401 0.1442 0.036 Uiso 1 1 calc R U . . .
C31_2 C 0.1239(4) 0.7933(3) 0.1608(3) 0.0257(10) Uani 1 1 d . U . . .
C32_2 C 0.1249(4) 0.8144(3) 0.0819(3) 0.0345(12) Uani 1 1 d . U . . .
H32_2 H 0.0625 0.8536 0.0653 0.041 Uiso 1 1 calc R U . . .
C33_2 C 0.2131(5) 0.7801(3) 0.0281(3) 0.0455(14) Uani 1 1 d . U . . .
H33_2 H 0.2117 0.7960 -0.0249 0.055 Uiso 1 1 calc R U . . .
C34_2 C 0.3036(5) 0.7229(3) 0.0508(3) 0.0509(15) Uani 1 1 d . U . . .
H34_2 H 0.3663 0.7003 0.0139 0.061 Uiso 1 1 calc R U . . .
C35_2 C 0.3028(4) 0.6987(3) 0.1266(3) 0.0488(14) Uani 1 1 d . U . . .
H35_2 H 0.3644 0.6581 0.1419 0.059 Uiso 1 1 calc R U . . .
C36_2 C 0.2142(4) 0.7321(3) 0.1814(3) 0.0396(13) Uani 1 1 d . U . . .
H36_2 H 0.2144 0.7134 0.2338 0.048 Uiso 1 1 calc R U . . .
C37_2 C 0.0702(4) 0.8259(3) 0.3206(3) 0.0285(11) Uani 1 1 d . U . . .
C38_2 C 0.0075(4) 0.8080(3) 0.3898(3) 0.0386(13) Uani 1 1 d . U . . .
H38_2 H -0.0694 0.7977 0.3908 0.046 Uiso 1 1 calc R U . . .
C39_2 C 0.0562(5) 0.8052(3) 0.4584(3) 0.0515(16) Uani 1 1 d . U . . .
H39_2 H 0.0120 0.7938 0.5060 0.062 Uiso 1 1 calc R U . . .
C40_2 C 0.1680(5) 0.8186(3) 0.4572(3) 0.0595(17) Uani 1 1 d . U . . .
H40_2 H 0.2015 0.8156 0.5040 0.071 Uiso 1 1 calc R U . . .
C41_2 C 0.2314(4) 0.8364(3) 0.3893(3) 0.0494(15) Uani 1 1 d . U . . .
H41_2 H 0.3087 0.8458 0.3888 0.059 Uiso 1 1 calc R U . . .
C42_2 C 0.1830(4) 0.8406(3) 0.3212(3) 0.0397(13) Uani 1 1 d . U . . .
H42_2 H 0.2271 0.8538 0.2741 0.048 Uiso 1 1 calc R U . . .
C51 C -0.512(2) 0.6443(16) 0.3188(13) 0.108(8) Uani 0.397(16) 1 d D U P A 1
H51A H -0.5241 0.6885 0.2796 0.129 Uiso 0.397(16) 1 calc R U P A 1
H51B H -0.5812 0.6188 0.3262 0.129 Uiso 0.397(16) 1 calc R U P A 1
C52 C -0.490(3) 0.6709(16) 0.3908(16) 0.116(11) Uani 0.397(16) 1 d D U P A 1
H52A H -0.5650 0.6871 0.4244 0.139 Uiso 0.397(16) 1 calc R U P A 1
H52B H -0.4501 0.7165 0.3811 0.139 Uiso 0.397(16) 1 calc R U P A 1
C53 C -0.412(4) 0.602(2) 0.4285(16) 0.154(18) Uani 0.397(16) 1 d D U P A 1
H53A H -0.3443 0.6188 0.4456 0.185 Uiso 0.397(16) 1 calc R U P A 1
H53B H -0.4570 0.5797 0.4740 0.185 Uiso 0.397(16) 1 calc R U P A 1
C54 C -0.372(3) 0.5443(15) 0.3732(17) 0.119(9) Uani 0.397(16) 1 d D U P A 1
H54A H -0.4126 0.4993 0.3852 0.143 Uiso 0.397(16) 1 calc R U P A 1
H54B H -0.2860 0.5244 0.3718 0.143 Uiso 0.397(16) 1 calc R U P A 1
C55 C -0.401(3) 0.5859(18) 0.2960(13) 0.112(9) Uani 0.397(16) 1 d D U P A 1
H55A H -0.3370 0.6129 0.2718 0.135 Uiso 0.397(16) 1 calc R U P A 1
H55B H -0.4138 0.5483 0.2601 0.135 Uiso 0.397(16) 1 calc R U P A 1
C51B C -0.548(2) 0.6702(16) 0.3304(14) 0.027(8) Uiso 0.200(13) 1 d D . P B 2
H51C H -0.5264 0.7213 0.3120 0.032 Uiso 0.200(13) 1 calc R U P B 2
H51D H -0.6321 0.6733 0.3247 0.032 Uiso 0.200(13) 1 calc R U P B 2
C52B C -0.528(3) 0.652(3) 0.4110(15) 0.10(2) Uiso 0.200(13) 1 d D . P B 2
H52C H -0.5840 0.6199 0.4376 0.122 Uiso 0.200(13) 1 calc R U P B 2
H52D H -0.5364 0.7005 0.4386 0.122 Uiso 0.200(13) 1 calc R U P B 2
C53B C -0.404(3) 0.605(3) 0.4082(17) 0.069(15) Uiso 0.200(13) 1 d D . P B 2
H53C H -0.3509 0.6385 0.4217 0.083 Uiso 0.200(13) 1 calc R U P B 2
H53D H -0.4004 0.5589 0.4451 0.083 Uiso 0.200(13) 1 calc R U P B 2
C54B C -0.369(2) 0.580(2) 0.3299(17) 0.039(10) Uiso 0.200(13) 1 d D . P B 2
H54C H -0.3424 0.5224 0.3303 0.047 Uiso 0.200(13) 1 calc R U P B 2
H54D H -0.3032 0.6051 0.3052 0.047 Uiso 0.200(13) 1 calc R U P B 2
C55B C -0.472(2) 0.6047(14) 0.2863(12) 0.013(7) Uiso 0.200(13) 1 d D . P B 2
H55C H -0.5135 0.5606 0.2848 0.016 Uiso 0.200(13) 1 calc R U P B 2
H55D H -0.4476 0.6232 0.2328 0.016 Uiso 0.200(13) 1 calc R U P B 2
C51C C -0.410(2) 0.5319(9) 0.4275(9) 0.091(6) Uani 0.404(12) 1 d D U P C 3
H51E H -0.4690 0.4976 0.4368 0.109 Uiso 0.404(12) 1 calc R U P C 3
H51F H -0.3459 0.5102 0.4592 0.109 Uiso 0.404(12) 1 calc R U P C 3
C52C C -0.462(2) 0.6078(10) 0.4480(8) 0.072(6) Uani 0.404(12) 1 d D U P C 3
H52E H -0.4192 0.6249 0.4865 0.086 Uiso 0.404(12) 1 calc R U P C 3
H52F H -0.5448 0.6100 0.4705 0.086 Uiso 0.404(12) 1 calc R U P C 3
C53C C -0.456(3) 0.6608(11) 0.3747(10) 0.081(8) Uani 0.404(12) 1 d D U P C 3
H53E H -0.5320 0.6976 0.3709 0.097 Uiso 0.404(12) 1 calc R U P C 3
H53F H -0.3932 0.6917 0.3732 0.097 Uiso 0.404(12) 1 calc R U P C 3
C54C C -0.429(3) 0.6053(13) 0.3121(9) 0.077(8) Uani 0.404(12) 1 d D U P C 3
H54E H -0.5023 0.5954 0.2959 0.093 Uiso 0.404(12) 1 calc R U P C 3
H54F H -0.3822 0.6264 0.2669 0.093 Uiso 0.404(12) 1 calc R U P C 3
C55C C -0.362(3) 0.5336(13) 0.3448(11) 0.093(8) Uani 0.404(12) 1 d D U P C 3
H55E H -0.2770 0.5351 0.3384 0.112 Uiso 0.404(12) 1 calc R U P C 3
H55F H -0.3729 0.4867 0.3201 0.112 Uiso 0.404(12) 1 calc R U P C 3

loop_
_atom_site_aniso_label
_atom_site_aniso_U_11
_atom_site_aniso_U_22
_atom_site_aniso_U_33
_atom_site_aniso_U_23
_atom_site_aniso_U_13
_atom_site_aniso_U_12
Ru1_1 0.0220(2) 0.0243(2) 0.0156(2) 0.00052(17) -0.00581(16) -0.00497(18)
Cl1_1 0.0281(6) 0.0408(7) 0.0241(6) 0.0010(6) -0.0113(5) -0.0053(6)
Cl2_1 0.0363(7) 0.0299(7) 0.0200(6) -0.0035(5) -0.0035(5) -0.0073(6)
P1_1 0.0258(7) 0.0243(7) 0.0174(6) 0.0006(5) -0.0053(5) -0.0012(6)
P2_1 0.0239(7) 0.0245(7) 0.0227(7) 0.0001(6) -0.0068(5) -0.0040(6)
C1_1 0.025(2) 0.022(2) 0.023(2) -0.0006(18) -0.0080(18) -0.006(2)
N2_1 0.024(2) 0.023(2) 0.0166(18) -0.0025(16) -0.0046(15) -0.0009(16)
C3_1 0.034(3) 0.035(3) 0.019(2) -0.004(2) -0.005(2) -0.005(2)
C4_1 0.035(3) 0.037(3) 0.015(2) -0.005(2) 0.0002(19) -0.004(2)
N5_1 0.023(2) 0.030(2) 0.022(2) -0.0021(17) -0.0027(16) -0.0004(17)
C6_1 0.032(3) 0.039(3) 0.027(3) 0.003(2) -0.004(2) 0.002(2)
C7_1 0.041(3) 0.051(3) 0.039(3) -0.005(3) -0.008(3) 0.011(3)
C8_1 0.037(3) 0.057(4) 0.048(3) 0.007(3) -0.014(3) -0.009(3)
C11_1 0.025(2) 0.034(3) 0.023(2) 0.006(2) -0.0085(19) -0.002(2)
C12_1 0.030(3) 0.051(3) 0.043(3) 0.004(3) -0.003(2) 0.007(3)
C13_1 0.037(3) 0.058(4) 0.032(3) 0.011(2) -0.013(2) -0.005(3)
C14_1 0.033(3) 0.048(3) 0.032(3) 0.005(2) -0.013(2) -0.008(2)
C15_1 0.039(3) 0.025(2) 0.024(2) 0.002(2) -0.006(2) -0.006(2)
C16_1 0.071(4) 0.031(3) 0.039(3) -0.002(2) 0.007(3) -0.010(3)
C17_1 0.051(3) 0.043(3) 0.024(3) 0.009(2) -0.005(2) -0.015(3)
C18_1 0.049(3) 0.045(3) 0.029(3) 0.006(2) -0.009(2) -0.025(3)
C21_1 0.029(2) 0.022(2) 0.028(2) 0.0021(19) -0.003(2) -0.006(2)
C22_1 0.046(3) 0.031(3) 0.046(3) -0.009(2) -0.017(2) 0.001(3)
C23_1 0.058(4) 0.050(3) 0.056(4) -0.023(3) -0.016(3) -0.002(3)
C24_1 0.064(4) 0.033(3) 0.059(4) -0.015(3) 0.000(3) -0.001(3)
C25_1 0.049(3) 0.033(3) 0.054(3) -0.001(3) 0.003(3) 0.001(3)
C26_1 0.031(3) 0.040(3) 0.030(3) 0.001(2) -0.003(2) 0.001(2)
C31_1 0.026(2) 0.027(2) 0.020(2) 0.008(2) -0.0082(19) -0.0067(19)
C32_1 0.033(3) 0.026(3) 0.047(3) 0.003(2) -0.013(2) -0.006(2)
C33_1 0.033(3) 0.045(3) 0.060(4) 0.003(3) -0.013(3) -0.019(2)
C34_1 0.024(3) 0.055(3) 0.039(3) 0.002(3) -0.008(2) -0.010(2)
C35_1 0.027(2) 0.044(3) 0.027(3) -0.003(2) -0.002(2) -0.002(2)
C36_1 0.026(2) 0.033(3) 0.027(3) 0.001(2) -0.005(2) -0.008(2)
C41_1 0.020(2) 0.028(2) 0.023(2) 0.0040(19) -0.0079(19) -0.002(2)
C42_1 0.048(3) 0.034(3) 0.022(2) 0.007(2) -0.010(2) -0.016(3)
C43_1 0.061(4) 0.048(3) 0.025(3) 0.006(2) -0.009(2) -0.023(3)
C44_1 0.041(3) 0.043(3) 0.029(3) 0.015(2) -0.009(2) -0.010(3)
C45_1 0.031(3) 0.033(3) 0.040(3) 0.009(2) -0.003(2) -0.008(2)
C46_1 0.026(3) 0.032(3) 0.032(3) 0.004(2) -0.002(2) -0.006(2)
Ru1_2 0.0214(2) 0.0241(2) 0.0146(2) 0.00179(16) -0.00445(16) -0.00452(18)
Cl1_2 0.0468(8) 0.0312(7) 0.0244(6) 0.0062(6) -0.0063(6) 0.0004(6)
Cl2_2 0.0342(7) 0.0411(8) 0.0194(6) -0.0044(6) -0.0003(5) -0.0031(6)
P1_2 0.0203(6) 0.0240(7) 0.0184(6) -0.0004(5) -0.0045(5) -0.0037(6)
P2_2 0.0233(7) 0.0278(7) 0.0180(6) 0.0034(5) -0.0062(5) -0.0052(6)
C1_2 0.021(2) 0.025(2) 0.020(2) 0.0035(18) -0.0044(18) -0.004(2)
N2_2 0.025(2) 0.023(2) 0.0173(19) 0.0013(15) -0.0060(16) -0.0006(17)
C3_2 0.033(3) 0.034(3) 0.018(2) 0.000(2) -0.008(2) -0.001(2)
C4_2 0.037(3) 0.032(3) 0.014(2) -0.0045(19) -0.005(2) -0.001(2)
N5_2 0.029(2) 0.024(2) 0.0182(19) -0.0014(16) -0.0111(16) 0.0034(17)
C6_2 0.031(3) 0.027(3) 0.028(3) 0.001(2) -0.015(2) 0.004(2)
C7_2 0.048(3) 0.029(3) 0.051(3) 0.008(3) -0.010(3) -0.001(3)
C8_2 0.037(3) 0.037(3) 0.050(3) -0.005(3) -0.011(2) 0.010(3)
C11_2 0.025(2) 0.024(2) 0.026(2) 0.0060(19) -0.0103(19) -0.003(2)
C12_2 0.031(3) 0.036(3) 0.028(3) 0.011(2) -0.013(2) -0.009(2)
C13_2 0.035(3) 0.025(3) 0.053(3) -0.002(2) -0.010(2) -0.002(2)
C14_2 0.033(3) 0.039(3) 0.040(3) 0.017(2) -0.016(2) -0.007(2)
C15_2 0.025(2) 0.031(3) 0.029(3) 0.001(2) -0.009(2) -0.007(2)
C16_2 0.039(3) 0.041(3) 0.035(3) 0.004(2) -0.008(2) -0.012(2)
C17_2 0.030(3) 0.037(3) 0.041(3) 0.002(2) -0.015(2) -0.009(2)
C18_2 0.021(3) 0.048(3) 0.057(3) -0.010(3) 0.002(2) -0.009(2)
C21_2 0.023(2) 0.027(2) 0.020(2) 0.0006(19) -0.0094(18) -0.0069(19)
C22_2 0.025(3) 0.037(3) 0.031(3) 0.002(2) -0.007(2) -0.010(2)
C23_2 0.037(3) 0.035(3) 0.044(3) -0.003(2) -0.011(2) -0.009(2)
C24_2 0.042(3) 0.033(3) 0.039(3) 0.008(2) -0.017(2) -0.012(2)
C25_2 0.041(3) 0.037(3) 0.030(3) 0.007(2) -0.014(2) -0.018(2)
C26_2 0.036(3) 0.034(3) 0.022(3) 0.005(2) -0.010(2) -0.011(2)
C31_2 0.022(2) 0.022(2) 0.035(2) 0.001(2) -0.0032(19) -0.008(2)
C32_2 0.034(3) 0.032(3) 0.034(3) -0.002(2) 0.001(2) -0.003(2)
C33_2 0.052(3) 0.038(3) 0.042(3) -0.007(2) 0.017(2) -0.013(3)
C34_2 0.042(3) 0.038(3) 0.071(4) -0.015(3) 0.018(3) -0.015(3)
C35_2 0.030(3) 0.031(3) 0.082(4) -0.006(3) -0.001(3) 0.001(2)
C36_2 0.034(3) 0.031(3) 0.052(3) 0.002(2) -0.007(2) -0.002(2)
C37_2 0.032(3) 0.030(3) 0.025(2) 0.005(2) -0.0112(19) -0.008(2)
C38_2 0.034(3) 0.055(4) 0.028(3) 0.006(2) -0.009(2) -0.012(3)
C39_2 0.051(3) 0.083(4) 0.025(3) 0.006(3) -0.014(2) -0.021(3)
C40_2 0.058(3) 0.093(5) 0.038(3) 0.017(3) -0.030(3) -0.029(3)
C41_2 0.042(3) 0.073(4) 0.042(3) 0.017(3) -0.026(2) -0.026(3)
C42_2 0.037(3) 0.051(3) 0.037(3) 0.016(3) -0.015(2) -0.021(3)
C51 0.082(13) 0.108(16) 0.127(15) 0.004(11) 0.029(12) -0.035(11)
C52 0.096(18) 0.109(16) 0.133(17) -0.011(13) 0.021(14) -0.022(13)
C53 0.18(3) 0.12(2) 0.146(16) -0.032(14) -0.023(16) 0.015(19)
C54 0.082(15) 0.121(16) 0.150(17) -0.026(13) 0.013(15) -0.021(12)
C55 0.076(15) 0.113(18) 0.151(16) -0.029(13) 0.012(13) -0.035(13)
C51C 0.138(15) 0.083(10) 0.069(9) -0.009(7) -0.057(9) -0.034(9)
C52C 0.104(14) 0.080(10) 0.046(8) -0.009(7) -0.017(8) -0.045(9)
C53C 0.11(2) 0.079(10) 0.046(8) -0.003(7) 0.015(9) -0.026(9)
C54C 0.079(18) 0.083(11) 0.060(8) -0.009(7) -0.006(8) 0.007(11)
C55C 0.125(16) 0.083(11) 0.073(9) -0.018(7) -0.043(9) 0.006(10)

loop_
_atom_type_symbol
_atom_type_description
_atom_type_scat_dispersion_real
_atom_type_scat_dispersion_imag
_atom_type_scat_source
C C 0.0033 0.0016 'International Tables Vol C Tables 4.2.6.8 and 6.1.1.4'
H H 0.0000 0.0000 'International Tables Vol C Tables 4.2.6.8 and 6.1.1.4'
N N 0.0061 0.0033 'International Tables Vol C Tables 4.2.6.8 and 6.1.1.4'
P P 0.1023 0.0942 'International Tables Vol C Tables 4.2.6.8 and 6.1.1.4'
Cl Cl 0.1484 0.1585 'International Tables Vol C Tables 4.2.6.8 and 6.1.1.4'
Ru Ru -1.2594 0.8363 'International Tables Vol C Tables 4.2.6.8 and 6.1.1.4'

loop_
_geom_angle_atom_site_label_1
_geom_angle_atom_site_label_2
_geom_angle_atom_site_label_3
_geom_angle
C1_1 Ru1_1 P2_1 92.54(12)
C1_1 Ru1_1 P1_1 67.19(12)
P2_1 Ru1_1 P1_1 106.41(4)
C1_1 Ru1_1 Cl1_1 96.39(12)
P2_1 Ru1_1 Cl1_1 92.39(4)
P1_1 Ru1_1 Cl1_1 155.09(4)
C1_1 Ru1_1 Cl2_1 164.37(12)
P2_1 Ru1_1 Cl2_1 100.87(4)
P1_1 Ru1_1 Cl2_1 100.97(4)
Cl1_1 Ru1_1 Cl2_1 91.08(4)
N2_1 P1_1 C11_1 105.38(18)
N2_1 P1_1 C15_1 102.45(19)
C11_1 P1_1 C15_1 111.8(2)
N2_1 P1_1 Ru1_1 85.37(12)
C11_1 P1_1 Ru1_1 140.63(15)
C15_1 P1_1 Ru1_1 102.20(14)
C21_1 P2_1 C31_1 105.1(2)
C21_1 P2_1 C41_1 102.8(2)
C31_1 P2_1 C41_1 95.99(19)
C21_1 P2_1 Ru1_1 113.86(14)
C31_1 P2_1 Ru1_1 120.04(14)
C41_1 P2_1 Ru1_1 116.37(14)
N5_1 C1_1 N2_1 104.7(4)
N5_1 C1_1 Ru1_1 146.8(3)
N2_1 C1_1 Ru1_1 107.6(3)
C3_1 N2_1 C1_1 110.8(3)
C3_1 N2_1 P1_1 146.9(3)
C1_1 N2_1 P1_1 99.6(3)
C4_1 C3_1 N2_1 105.9(4)
C4_1 C3_1 H3_1 127.1
N2_1 C3_1 H3_1 127.1
C3_1 C4_1 N5_1 109.4(4)
C3_1 C4_1 H4_1 125.3
N5_1 C4_1 H4_1 125.3
C1_1 N5_1 C4_1 109.2(4)
C1_1 N5_1 C6_1 125.0(4)
C4_1 N5_1 C6_1 125.5(4)
N5_1 C6_1 C7_1 111.2(4)
N5_1 C6_1 C8_1 109.5(4)
C7_1 C6_1 C8_1 112.3(4)
N5_1 C6_1 H6_1 107.9
C7_1 C6_1 H6_1 107.9
C8_1 C6_1 H6_1 107.9
C6_1 C7_1 H7A_1 109.5
C6_1 C7_1 H7B_1 109.5
H7A_1 C7_1 H7B_1 109.5
C6_1 C7_1 H7C_1 109.5
H7A_1 C7_1 H7C_1 109.5
H7B_1 C7_1 H7C_1 109.5
C6_1 C8_1 H8A_1 109.5
C6_1 C8_1 H8B_1 109.5
H8A_1 C8_1 H8B_1 109.5
C6_1 C8_1 H8C_1 109.5
H8A_1 C8_1 H8C_1 109.5
H8B_1 C8_1 H8C_1 109.5
C13_1 C11_1 C14_1 109.4(4)
C13_1 C11_1 C12_1 108.8(4)
C14_1 C11_1 C12_1 108.8(4)
C13_1 C11_1 P1_1 113.2(3)
C14_1 C11_1 P1_1 107.2(3)
C12_1 C11_1 P1_1 109.3(3)
C11_1 C12_1 H12A_1 109.5
C11_1 C12_1 H12B_1 109.5
H12A_1 C12_1 H12B_1 109.5
C11_1 C12_1 H12C_1 109.5
H12A_1 C12_1 H12C_1 109.5
H12B_1 C12_1 H12C_1 109.5
C11_1 C13_1 H13B_1 109.5
C11_1 C13_1 H13C_1 109.5
H13B_1 C13_1 H13C_1 109.5
C11_1 C13_1 H13A_1 109.5
H13B_1 C13_1 H13A_1 109.5
H13C_1 C13_1 H13A_1 109.5
C11_1 C14_1 H14C_1 109.5
C11_1 C14_1 H14A_1 109.5
H14C_1 C14_1 H14A_1 109.5
C11_1 C14_1 H14B_1 109.5
H14C_1 C14_1 H14B_1 109.5
H14A_1 C14_1 H14B_1 109.5
C16_1 C15_1 C17_1 110.8(4)
C16_1 C15_1 C18_1 108.2(4)
C17_1 C15_1 C18_1 107.9(4)
C16_1 C15_1 P1_1 108.2(3)
C17_1 C15_1 P1_1 117.8(3)
C18_1 C15_1 P1_1 103.2(3)
C15_1 C16_1 H16A_1 109.5
C15_1 C16_1 H16B_1 109.5
H16A_1 C16_1 H16B_1 109.5
C15_1 C16_1 H16C_1 109.5
H16A_1 C16_1 H16C_1 109.5
H16B_1 C16_1 H16C_1 109.5
C15_1 C17_1 H17A_1 109.5
C15_1 C17_1 H17B_1 109.5
H17A_1 C17_1 H17B_1 109.5
C15_1 C17_1 H17C_1 109.5
H17A_1 C17_1 H17C_1 109.5
H17B_1 C17_1 H17C_1 109.5
C15_1 C18_1 H18B_1 109.5
C15_1 C18_1 H18C_1 109.5
H18B_1 C18_1 H18C_1 109.5
C15_1 C18_1 H18A_1 109.5
H18B_1 C18_1 H18A_1 109.5
H18C_1 C18_1 H18A_1 109.5
C26_1 C21_1 C22_1 117.8(4)
C26_1 C21_1 P2_1 120.2(4)
C22_1 C21_1 P2_1 121.7(4)
C23_1 C22_1 C21_1 120.6(5)
C23_1 C22_1 H22_1 119.7
C21_1 C22_1 H22_1 119.7
C24_1 C23_1 C22_1 121.3(5)
C24_1 C23_1 H23_1 119.4
C22_1 C23_1 H23_1 119.4
C23_1 C24_1 C25_1 118.9(5)
C23_1 C24_1 H24_1 120.5
C25_1 C24_1 H24_1 120.5
C26_1 C25_1 C24_1 119.8(5)
C26_1 C25_1 H25_1 120.1
C24_1 C25_1 H25_1 120.1
C21_1 C26_1 C25_1 121.5(5)
C21_1 C26_1 H26_1 119.2
C25_1 C26_1 H26_1 119.2
C36_1 C31_1 C32_1 117.7(4)
C36_1 C31_1 P2_1 119.3(3)
C32_1 C31_1 P2_1 122.6(3)
C33_1 C32_1 C31_1 120.1(5)
C33_1 C32_1 H32_1 119.9
C31_1 C32_1 H32_1 119.9
C34_1 C33_1 C32_1 121.1(5)
C34_1 C33_1 H33_1 119.4
C32_1 C33_1 H33_1 119.4
C35_1 C34_1 C33_1 118.8(5)
C35_1 C34_1 H34_1 120.6
C33_1 C34_1 H34_1 120.6
C36_1 C35_1 C34_1 120.9(5)
C36_1 C35_1 H35_1 119.5
C34_1 C35_1 H35_1 119.5
C35_1 C36_1 C31_1 121.3(4)
C35_1 C36_1 H36_1 119.4
C31_1 C36_1 H36_1 119.4
C42_1 C41_1 C46_1 118.3(4)
C42_1 C41_1 P2_1 120.8(3)
C46_1 C41_1 P2_1 120.7(3)
C43_1 C42_1 C41_1 120.0(4)
C43_1 C42_1 H42_1 120.0
C41_1 C42_1 H42_1 120.0
C42_1 C43_1 C44_1 120.9(5)
C42_1 C43_1 H43_1 119.5
C44_1 C43_1 H43_1 119.5
C45_1 C44_1 C43_1 119.6(5)
C45_1 C44_1 H44_1 120.2
C43_1 C44_1 H44_1 120.2
C44_1 C45_1 C46_1 120.9(5)
C44_1 C45_1 H45_1 119.5
C46_1 C45_1 H45_1 119.5
C45_1 C46_1 C41_1 120.3(5)
C45_1 C46_1 H46_1 119.9
C41_1 C46_1 H46_1 119.9
C1_2 Ru1_2 P2_2 92.94(12)
C1_2 Ru1_2 P1_2 67.07(12)
P2_2 Ru1_2 P1_2 106.17(4)
C1_2 Ru1_2 Cl1_2 97.63(12)
P2_2 Ru1_2 Cl1_2 95.11(4)
P1_2 Ru1_2 Cl1_2 154.00(4)
C1_2 Ru1_2 Cl2_2 163.39(12)
P2_2 Ru1_2 Cl2_2 100.88(4)
P1_2 Ru1_2 Cl2_2 99.90(4)
Cl1_2 Ru1_2 Cl2_2 90.34(4)
N2_2 P1_2 C11_2 106.59(18)
N2_2 P1_2 C15_2 102.05(19)
C11_2 P1_2 C15_2 111.2(2)
N2_2 P1_2 Ru1_2 85.41(12)
C11_2 P1_2 Ru1_2 140.06(14)
C15_2 P1_2 Ru1_2 102.79(14)
C31_2 P2_2 C21_2 103.7(2)
C31_2 P2_2 C37_2 102.5(2)
C21_2 P2_2 C37_2 95.41(19)
C31_2 P2_2 Ru1_2 115.55(14)
C21_2 P2_2 Ru1_2 119.37(14)
C37_2 P2_2 Ru1_2 117.11(15)
N5_2 C1_2 N2_2 104.9(4)
N5_2 C1_2 Ru1_2 147.1(3)
N2_2 C1_2 Ru1_2 107.3(3)
C1_2 N2_2 C3_2 110.8(4)
C1_2 N2_2 P1_2 99.9(3)
C3_2 N2_2 P1_2 146.7(3)
C4_2 C3_2 N2_2 106.7(4)
C4_2 C3_2 H3_2 126.7
N2_2 C3_2 H3_2 126.7
C3_2 C4_2 N5_2 108.0(4)
C3_2 C4_2 H4_2 126.0
N5_2 C4_2 H4_2 126.0
C1_2 N5_2 C4_2 109.6(4)
C1_2 N5_2 C6_2 125.2(4)
C4_2 N5_2 C6_2 124.9(4)
N5_2 C6_2 C7_2 110.5(4)
N5_2 C6_2 C8_2 110.0(4)
C7_2 C6_2 C8_2 111.7(4)
N5_2 C6_2 H6_2 108.2
C7_2 C6_2 H6_2 108.2
C8_2 C6_2 H6_2 108.2
C6_2 C7_2 H7A_2 109.5
C6_2 C7_2 H7B_2 109.5
H7A_2 C7_2 H7B_2 109.5
C6_2 C7_2 H7C_2 109.5
H7A_2 C7_2 H7C_2 109.5
H7B_2 C7_2 H7C_2 109.5
C6_2 C8_2 H8A_2 109.5
C6_2 C8_2 H8B_2 109.5
H8A_2 C8_2 H8B_2 109.5
C6_2 C8_2 H8C_2 109.5
H8A_2 C8_2 H8C_2 109.5
H8B_2 C8_2 H8C_2 109.5
C13_2 C11_2 C14_2 109.4(4)
C13_2 C11_2 C12_2 109.5(4)
C14_2 C11_2 C12_2 108.3(4)
C13_2 C11_2 P1_2 108.1(3)
C14_2 C11_2 P1_2 113.9(3)
C12_2 C11_2 P1_2 107.4(3)
C11_2 C12_2 H12A_2 109.5
C11_2 C12_2 H12B_2 109.5
H12A_2 C12_2 H12B_2 109.5
C11_2 C12_2 H12C_2 109.5
H12A_2 C12_2 H12C_2 109.5
H12B_2 C12_2 H12C_2 109.5
C11_2 C13_2 H13A_2 109.5
C11_2 C13_2 H13C_2 109.5
H13A_2 C13_2 H13C_2 109.5
C11_2 C13_2 H13B_2 109.5
H13A_2 C13_2 H13B_2 109.5
H13C_2 C13_2 H13B_2 109.5
C11_2 C14_2 H14A_2 109.5
C11_2 C14_2 H14B_2 109.5
H14A_2 C14_2 H14B_2 109.5
C11_2 C14_2 H14C_2 109.5
H14A_2 C14_2 H14C_2 109.5
H14B_2 C14_2 H14C_2 109.5
C16_2 C15_2 C18_2 108.0(4)
C16_2 C15_2 C17_2 108.0(4)
C18_2 C15_2 C17_2 110.9(4)
C16_2 C15_2 P1_2 103.9(3)
C18_2 C15_2 P1_2 109.4(3)
C17_2 C15_2 P1_2 116.1(3)
C15_2 C16_2 H16A_2 109.5
C15_2 C16_2 H16B_2 109.5
H16A_2 C16_2 H16B_2 109.5
C15_2 C16_2 H16C_2 109.5
H16A_2 C16_2 H16C_2 109.5
H16B_2 C16_2 H16C_2 109.5
C15_2 C17_2 H17A_2 109.5
C15_2 C17_2 H17B_2 109.5
H17A_2 C17_2 H17B_2 109.5
C15_2 C17_2 H17C_2 109.5
H17A_2 C17_2 H17C_2 109.5
H17B_2 C17_2 H17C_2 109.5
C15_2 C18_2 H18A_2 109.5
C15_2 C18_2 H18B_2 109.5
H18A_2 C18_2 H18B_2 109.5
C15_2 C18_2 H18C_2 109.5
H18A_2 C18_2 H18C_2 109.5
H18B_2 C18_2 H18C_2 109.5
C22_2 C21_2 C26_2 118.3(4)
C22_2 C21_2 P2_2 116.7(3)
C26_2 C21_2 P2_2 124.8(3)
C23_2 C22_2 C21_2 119.8(4)
C23_2 C22_2 H22_2 120.1
C21_2 C22_2 H22_2 120.1
C24_2 C23_2 C22_2 121.2(5)
C24_2 C23_2 H23_2 119.4
C22_2 C23_2 H23_2 119.4
C23_2 C24_2 C25_2 119.0(5)
C23_2 C24_2 H24_2 120.5
C25_2 C24_2 H24_2 120.5
C26_2 C25_2 C24_2 120.8(5)
C26_2 C25_2 H25_2 119.6
C24_2 C25_2 H25_2 119.6
C25_2 C26_2 C21_2 120.9(5)
C25_2 C26_2 H26_2 119.5
C21_2 C26_2 H26_2 119.5
C36_2 C31_2 C32_2 116.5(4)
C36_2 C31_2 P2_2 123.7(4)
C32_2 C31_2 P2_2 119.7(3)
C33_2 C32_2 C31_2 122.0(5)
C33_2 C32_2 H32_2 119.0
C31_2 C32_2 H32_2 119.0
C32_2 C33_2 C34_2 119.9(5)
C32_2 C33_2 H33_2 120.0
C34_2 C33_2 H33_2 120.0
C35_2 C34_2 C33_2 119.6(5)
C35_2 C34_2 H34_2 120.2
C33_2 C34_2 H34_2 120.2
C34_2 C35_2 C36_2 121.1(5)
C34_2 C35_2 H35_2 119.4
C36_2 C35_2 H35_2 119.4
C35_2 C36_2 C31_2 120.7(5)
C35_2 C36_2 H36_2 119.7
C31_2 C36_2 H36_2 119.7
C38_2 C37_2 C42_2 118.4(4)
C38_2 C37_2 P2_2 122.2(3)
C42_2 C37_2 P2_2 119.1(4)
C37_2 C38_2 C39_2 120.3(4)
C37_2 C38_2 H38_2 119.8
C39_2 C38_2 H38_2 119.8
C40_2 C39_2 C38_2 120.1(5)
C40_2 C39_2 H39_2 120.0
C38_2 C39_2 H39_2 120.0
C41_2 C40_2 C39_2 120.4(5)
C41_2 C40_2 H40_2 119.8
C39_2 C40_2 H40_2 119.8
C40_2 C41_2 C42_2 119.9(5)
C40_2 C41_2 H41_2 120.1
C42_2 C41_2 H41_2 120.1
C41_2 C42_2 C37_2 120.9(5)
C41_2 C42_2 H42_2 119.5
C37_2 C42_2 H42_2 119.5
C52 C51 C55 102.5(16)
C52 C51 H51A 111.3
C55 C51 H51A 111.3
C52 C51 H51B 111.3
C55 C51 H51B 111.3
H51A C51 H51B 109.2
C51 C52 C53 106.4(15)
C51 C52 H52A 110.4
C53 C52 H52A 110.4
C51 C52 H52B 110.4
C53 C52 H52B 110.4
H52A C52 H52B 108.6
C54 C53 C52 107.4(14)
C54 C53 H53A 110.2
C52 C53 H53A 110.2
C54 C53 H53B 110.2
C52 C53 H53B 110.2
H53A C53 H53B 108.5
C53 C54 C55 105.7(16)
C53 C54 H54A 110.6
C55 C54 H54A 110.6
C53 C54 H54B 110.6
C55 C54 H54B 110.6
H54A C54 H54B 108.7
C51 C55 C54 102.7(14)
C51 C55 H55A 111.2
C54 C55 H55A 111.2
C51 C55 H55B 111.2
C54 C55 H55B 111.2
H55A C55 H55B 109.1
C52B C51B C55B 105.6(16)
C52B C51B H51C 110.6
C55B C51B H51C 110.6
C52B C51B H51D 110.6
C55B C51B H51D 110.6
H51C C51B H51D 108.8
C51B C52B C53B 105.7(16)
C51B C52B H52C 110.6
C53B C52B H52C 110.6
C51B C52B H52D 110.6
C53B C52B H52D 110.6
H52C C52B H52D 108.7
C54B C53B C52B 106.6(14)
C54B C53B H53C 110.4
C52B C53B H53C 110.4
C54B C53B H53D 110.4
C52B C53B H53D 110.4
H53C C53B H53D 108.6
C53B C54B C55B 108.5(15)
C53B C54B H54C 110.0
C55B C54B H54C 110.0
C53B C54B H54D 110.0
C55B C54B H54D 110.0
H54C C54B H54D 108.4
C54B C55B C51B 103.7(14)
C54B C55B H55C 111.0
C51B C55B H55C 111.0
C54B C55B H55D 111.0
C51B C55B H55D 111.0
H55C C55B H55D 109.0
C52C C51C C55C 109.3(12)
C52C C51C H51E 109.8
C55C C51C H51E 109.8
C52C C51C H51F 109.8
C55C C51C H51F 109.8
H51E C51C H51F 108.3
C51C C52C C53C 106.9(12)
C51C C52C H52E 110.3
C53C C52C H52E 110.3
C51C C52C H52F 110.3
C53C C52C H52F 110.3
H52E C52C H52F 108.6
C54C C53C C52C 104.0(14)
C54C C53C H53E 111.0
C52C C53C H53E 111.0
C54C C53C H53F 111.0
C52C C53C H53F 111.0
H53E C53C H53F 109.0
C55C C54C C53C 104.9(14)
C55C C54C H54E 110.8
C53C C54C H54E 110.8
C55C C54C H54F 110.8
C53C C54C H54F 110.8
H54E C54C H54F 108.8
C54C C55C C51C 104.4(13)
C54C C55C H55E 110.9
C51C C55C H55E 110.9
C54C C55C H55F 110.9
C51C C55C H55F 110.9
H55E C55C H55F 108.9

loop_
_geom_bond_atom_site_label_1
_geom_bond_atom_site_label_2
_geom_bond_distance
Ru1_1 C1_1 2.024(4)
Ru1_1 P2_1 2.2199(12)
Ru1_1 P1_1 2.3063(12)
Ru1_1 Cl1_1 2.4158(11)
Ru1_1 Cl2_1 2.4693(11)
P1_1 N2_1 1.748(3)
P1_1 C11_1 1.869(4)
P1_1 C15_1 1.877(5)
P2_1 C21_1 1.829(4)
P2_1 C31_1 1.832(4)
P2_1 C41_1 1.852(4)
C1_1 N5_1 1.359(5)
C1_1 N2_1 1.390(5)
N2_1 C3_1 1.388(5)
C3_1 C4_1 1.333(6)
C3_1 H3_1 0.9500
C4_1 N5_1 1.398(5)
C4_1 H4_1 0.9500
N5_1 C6_1 1.473(5)
C6_1 C7_1 1.516(6)
C6_1 C8_1 1.521(6)
C6_1 H6_1 1.0000
C7_1 H7A_1 0.9800
C7_1 H7B_1 0.9800
C7_1 H7C_1 0.9800
C8_1 H8A_1 0.9800
C8_1 H8B_1 0.9800
C8_1 H8C_1 0.9800
C11_1 C13_1 1.520(6)
C11_1 C14_1 1.523(6)
C11_1 C12_1 1.536(6)
C12_1 H12A_1 0.9800
C12_1 H12B_1 0.9800
C12_1 H12C_1 0.9800
C13_1 H13B_1 0.9800
C13_1 H13C_1 0.9800
C13_1 H13A_1 0.9800
C14_1 H14C_1 0.9800
C14_1 H14A_1 0.9800
C14_1 H14B_1 0.9800
C15_1 C16_1 1.534(6)
C15_1 C17_1 1.535(6)
C15_1 C18_1 1.540(6)
C16_1 H16A_1 0.9800
C16_1 H16B_1 0.9800
C16_1 H16C_1 0.9800
C17_1 H17A_1 0.9800
C17_1 H17B_1 0.9800
C17_1 H17C_1 0.9800
C18_1 H18B_1 0.9800
C18_1 H18C_1 0.9800
C18_1 H18A_1 0.9800
C21_1 C26_1 1.382(6)
C21_1 C22_1 1.388(6)
C22_1 C23_1 1.382(6)
C22_1 H22_1 0.9500
C23_1 C24_1 1.364(7)
C23_1 H23_1 0.9500
C24_1 C25_1 1.388(7)
C24_1 H24_1 0.9500
C25_1 C26_1 1.384(6)
C25_1 H25_1 0.9500
C26_1 H26_1 0.9500
C31_1 C36_1 1.376(6)
C31_1 C32_1 1.409(6)
C32_1 C33_1 1.375(6)
C32_1 H32_1 0.9500
C33_1 C34_1 1.372(6)
C33_1 H33_1 0.9500
C34_1 C35_1 1.372(6)
C34_1 H34_1 0.9500
C35_1 C36_1 1.372(6)
C35_1 H35_1 0.9500
C36_1 H36_1 0.9500
C41_1 C42_1 1.387(6)
C41_1 C46_1 1.396(6)
C42_1 C43_1 1.374(6)
C42_1 H42_1 0.9500
C43_1 C44_1 1.375(6)
C43_1 H43_1 0.9500
C44_1 C45_1 1.349(6)
C44_1 H44_1 0.9500
C45_1 C46_1 1.377(6)
C45_1 H45_1 0.9500
C46_1 H46_1 0.9500
Ru1_2 C1_2 2.028(4)
Ru1_2 P2_2 2.2194(12)
Ru1_2 P1_2 2.2998(12)
Ru1_2 Cl1_2 2.4068(12)
Ru1_2 Cl2_2 2.4480(12)
P1_2 N2_2 1.742(4)
P1_2 C11_2 1.862(4)
P1_2 C15_2 1.882(4)
P2_2 C31_2 1.823(5)
P2_2 C21_2 1.838(4)
P2_2 C37_2 1.847(4)
C1_2 N5_2 1.351(5)
C1_2 N2_2 1.381(5)
N2_2 C3_2 1.381(5)
C3_2 C4_2 1.334(6)
C3_2 H3_2 0.9500
C4_2 N5_2 1.407(5)
C4_2 H4_2 0.9500
N5_2 C6_2 1.474(5)
C6_2 C7_2 1.511(6)
C6_2 C8_2 1.525(6)
C6_2 H6_2 1.0000
C7_2 H7A_2 0.9800
C7_2 H7B_2 0.9800
C7_2 H7C_2 0.9800
C8_2 H8A_2 0.9800
C8_2 H8B_2 0.9800
C8_2 H8C_2 0.9800
C11_2 C13_2 1.526(6)
C11_2 C14_2 1.532(5)
C11_2 C12_2 1.532(6)
C12_2 H12A_2 0.9800
C12_2 H12B_2 0.9800
C12_2 H12C_2 0.9800
C13_2 H13A_2 0.9800
C13_2 H13C_2 0.9800
C13_2 H13B_2 0.9800
C14_2 H14A_2 0.9800
C14_2 H14B_2 0.9800
C14_2 H14C_2 0.9800
C15_2 C16_2 1.530(6)
C15_2 C18_2 1.530(6)
C15_2 C17_2 1.534(6)
C16_2 H16A_2 0.9800
C16_2 H16B_2 0.9800
C16_2 H16C_2 0.9800
C17_2 H17A_2 0.9800
C17_2 H17B_2 0.9800
C17_2 H17C_2 0.9800
C18_2 H18A_2 0.9800
C18_2 H18B_2 0.9800
C18_2 H18C_2 0.9800
C21_2 C22_2 1.393(6)
C21_2 C26_2 1.393(6)
C22_2 C23_2 1.391(6)
C22_2 H22_2 0.9500
C23_2 C24_2 1.372(6)
C23_2 H23_2 0.9500
C24_2 C25_2 1.378(6)
C24_2 H24_2 0.9500
C25_2 C26_2 1.371(6)
C25_2 H25_2 0.9500
C26_2 H26_2 0.9500
C31_2 C36_2 1.399(6)
C31_2 C32_2 1.402(6)
C32_2 C33_2 1.371(6)
C32_2 H32_2 0.9500
C33_2 C34_2 1.375(7)
C33_2 H33_2 0.9500
C34_2 C35_2 1.361(7)
C34_2 H34_2 0.9500
C35_2 C36_2 1.381(7)
C35_2 H35_2 0.9500
C36_2 H36_2 0.9500
C37_2 C38_2 1.379(6)
C37_2 C42_2 1.396(6)
C38_2 C39_2 1.394(6)
C38_2 H38_2 0.9500
C39_2 C40_2 1.372(7)
C39_2 H39_2 0.9500
C40_2 C41_2 1.364(7)
C40_2 H40_2 0.9500
C41_2 C42_2 1.382(6)
C41_2 H41_2 0.9500
C42_2 H42_2 0.9500
C51 C52 1.45(2)
C51 C55 1.50(2)
C51 H51A 0.9900
C51 H51B 0.9900
C52 C53 1.52(2)
C52 H52A 0.9900
C52 H52B 0.9900
C53 C54 1.41(2)
C53 H53A 0.9900
C53 H53B 0.9900
C54 C55 1.53(2)
C54 H54A 0.9900
C54 H54B 0.9900
C55 H55A 0.9900
C55 H55B 0.9900
C51B C52B 1.47(2)
C51B C55B 1.49(2)
C51B H51C 0.9900
C51B H51D 0.9900
C52B C53B 1.50(2)
C52B H52C 0.9900
C52B H52D 0.9900
C53B C54B 1.45(2)
C53B H53C 0.9900
C53B H53D 0.9900
C54B C55B 1.49(2)
C54B H54C 0.9900
C54B H54D 0.9900
C55B H55C 0.9900
C55B H55D 0.9900
C51C C52C 1.384(18)
C51C C55C 1.48(2)
C51C H51E 0.9900
C51C H51F 0.9900
C52C C53C 1.52(2)
C52C H52E 0.9900
C52C H52F 0.9900
C53C C54C 1.48(2)
C53C H53E 0.9900
C53C H53F 0.9900
C54C C55C 1.45(2)
C54C H54E 0.9900
C54C H54F 0.9900
C55C H55E 0.9900
C55C H55F 0.9900

loop_
_geom_torsion_atom_site_label_1
_geom_torsion_atom_site_label_2
_geom_torsion_atom_site_label_3
_geom_torsion_atom_site_label_4
_geom_torsion
N5_1 C1_1 N2_1 C3_1 0.2(5)
Ru1_1 C1_1 N2_1 C3_1 -171.8(3)
N5_1 C1_1 N2_1 P1_1 166.9(3)
Ru1_1 C1_1 N2_1 P1_1 -5.1(3)
C11_1 P1_1 N2_1 C3_1 -57.5(6)
C15_1 P1_1 N2_1 C3_1 59.5(6)
Ru1_1 P1_1 N2_1 C3_1 161.0(6)
C11_1 P1_1 N2_1 C1_1 145.8(3)
C15_1 P1_1 N2_1 C1_1 -97.2(3)
Ru1_1 P1_1 N2_1 C1_1 4.3(2)
C1_1 N2_1 C3_1 C4_1 -0.9(5)
P1_1 N2_1 C3_1 C4_1 -156.3(4)
N2_1 C3_1 C4_1 N5_1 1.2(5)
N2_1 C1_1 N5_1 C4_1 0.5(5)
Ru1_1 C1_1 N5_1 C4_1 166.5(5)
N2_1 C1_1 N5_1 C6_1 -172.6(4)
Ru1_1 C1_1 N5_1 C6_1 -6.6(8)
C3_1 C4_1 N5_1 C1_1 -1.1(5)
C3_1 C4_1 N5_1 C6_1 171.9(4)
C1_1 N5_1 C6_1 C7_1 -147.2(4)
C4_1 N5_1 C6_1 C7_1 40.7(6)
C1_1 N5_1 C6_1 C8_1 88.1(5)
C4_1 N5_1 C6_1 C8_1 -83.9(5)
N2_1 P1_1 C11_1 C13_1 67.6(4)
C15_1 P1_1 C11_1 C13_1 -43.0(4)
Ru1_1 P1_1 C11_1 C13_1 169.3(2)
N2_1 P1_1 C11_1 C14_1 -53.2(3)
C15_1 P1_1 C11_1 C14_1 -163.7(3)
Ru1_1 P1_1 C11_1 C14_1 48.6(4)
N2_1 P1_1 C11_1 C12_1 -170.9(3)
C15_1 P1_1 C11_1 C12_1 78.5(4)
Ru1_1 P1_1 C11_1 C12_1 -69.2(4)
N2_1 P1_1 C15_1 C16_1 -176.8(3)
C11_1 P1_1 C15_1 C16_1 -64.5(4)
Ru1_1 P1_1 C15_1 C16_1 95.3(3)
N2_1 P1_1 C15_1 C17_1 -50.2(4)
C11_1 P1_1 C15_1 C17_1 62.2(4)
Ru1_1 P1_1 C15_1 C17_1 -138.1(3)
N2_1 P1_1 C15_1 C18_1 68.7(3)
C11_1 P1_1 C15_1 C18_1 -179.0(3)
Ru1_1 P1_1 C15_1 C18_1 -19.2(3)
C31_1 P2_1 C21_1 C26_1 139.3(4)
C41_1 P2_1 C21_1 C26_1 39.4(4)
Ru1_1 P2_1 C21_1 C26_1 -87.4(4)
C31_1 P2_1 C21_1 C22_1 -47.5(4)
C41_1 P2_1 C21_1 C22_1 -147.4(4)
Ru1_1 P2_1 C21_1 C22_1 85.8(4)
C26_1 C21_1 C22_1 C23_1 -3.5(7)
P2_1 C21_1 C22_1 C23_1 -176.8(4)
C21_1 C22_1 C23_1 C24_1 1.2(8)
C22_1 C23_1 C24_1 C25_1 0.5(9)
C23_1 C24_1 C25_1 C26_1 0.1(8)
C22_1 C21_1 C26_1 C25_1 4.1(7)
P2_1 C21_1 C26_1 C25_1 177.6(4)
C24_1 C25_1 C26_1 C21_1 -2.5(8)
C21_1 P2_1 C31_1 C36_1 162.7(3)
C41_1 P2_1 C31_1 C36_1 -92.3(4)
Ru1_1 P2_1 C31_1 C36_1 32.9(4)
C21_1 P2_1 C31_1 C32_1 -24.5(4)
C41_1 P2_1 C31_1 C32_1 80.6(4)
Ru1_1 P2_1 C31_1 C32_1 -154.2(3)
C36_1 C31_1 C32_1 C33_1 -1.1(7)
P2_1 C31_1 C32_1 C33_1 -174.0(4)
C31_1 C32_1 C33_1 C34_1 -0.4(8)
C32_1 C33_1 C34_1 C35_1 1.1(8)
C33_1 C34_1 C35_1 C36_1 -0.3(7)
C34_1 C35_1 C36_1 C31_1 -1.2(7)
C32_1 C31_1 C36_1 C35_1 1.9(6)
P2_1 C31_1 C36_1 C35_1 175.1(3)
C21_1 P2_1 C41_1 C42_1 -152.1(4)
C31_1 P2_1 C41_1 C42_1 100.9(4)
Ru1_1 P2_1 C41_1 C42_1 -26.9(4)
C21_1 P2_1 C41_1 C46_1 33.8(4)
C31_1 P2_1 C41_1 C46_1 -73.1(4)
Ru1_1 P2_1 C41_1 C46_1 159.0(3)
C46_1 C41_1 C42_1 C43_1 0.6(7)
P2_1 C41_1 C42_1 C43_1 -173.6(4)
C41_1 C42_1 C43_1 C44_1 -1.7(8)
C42_1 C43_1 C44_1 C45_1 1.1(8)
C43_1 C44_1 C45_1 C46_1 0.5(7)
C44_1 C45_1 C46_1 C41_1 -1.5(7)
C42_1 C41_1 C46_1 C45_1 0.9(7)
P2_1 C41_1 C46_1 C45_1 175.2(3)
N5_2 C1_2 N2_2 C3_2 1.0(5)
Ru1_2 C1_2 N2_2 C3_2 -172.2(3)
N5_2 C1_2 N2_2 P1_2 167.9(3)
Ru1_2 C1_2 N2_2 P1_2 -5.3(3)
C11_2 P1_2 N2_2 C1_2 145.6(3)
C15_2 P1_2 N2_2 C1_2 -97.7(3)
Ru1_2 P1_2 N2_2 C1_2 4.5(2)
C11_2 P1_2 N2_2 C3_2 -57.1(6)
C15_2 P1_2 N2_2 C3_2 59.6(6)
Ru1_2 P1_2 N2_2 C3_2 161.8(6)
C1_2 N2_2 C3_2 C4_2 -1.3(5)
P1_2 N2_2 C3_2 C4_2 -157.3(4)
N2_2 C3_2 C4_2 N5_2 1.0(5)
N2_2 C1_2 N5_2 C4_2 -0.4(5)
Ru1_2 C1_2 N5_2 C4_2 167.6(5)
N2_2 C1_2 N5_2 C6_2 -174.4(4)
Ru1_2 C1_2 N5_2 C6_2 -6.4(8)
C3_2 C4_2 N5_2 C1_2 -0.4(5)
C3_2 C4_2 N5_2 C6_2 173.7(4)
C1_2 N5_2 C6_2 C7_2 87.8(5)
C4_2 N5_2 C6_2 C7_2 -85.3(5)
C1_2 N5_2 C6_2 C8_2 -148.4(4)
C4_2 N5_2 C6_2 C8_2 38.5(6)
N2_2 P1_2 C11_2 C13_2 -166.9(3)
C15_2 P1_2 C11_2 C13_2 82.6(3)
Ru1_2 P1_2 C11_2 C13_2 -63.9(4)
N2_2 P1_2 C11_2 C14_2 71.2(3)
C15_2 P1_2 C11_2 C14_2 -39.2(4)
Ru1_2 P1_2 C11_2 C14_2 174.3(2)
N2_2 P1_2 C11_2 C12_2 -48.8(3)
C15_2 P1_2 C11_2 C12_2 -159.2(3)
Ru1_2 P1_2 C11_2 C12_2 54.3(4)
N2_2 P1_2 C15_2 C16_2 71.2(3)
C11_2 P1_2 C15_2 C16_2 -175.4(3)
Ru1_2 P1_2 C15_2 C16_2 -16.8(3)
N2_2 P1_2 C15_2 C18_2 -173.7(3)
C11_2 P1_2 C15_2 C18_2 -60.3(4)
Ru1_2 P1_2 C15_2 C18_2 98.4(3)
N2_2 P1_2 C15_2 C17_2 -47.2(4)
C11_2 P1_2 C15_2 C17_2 66.1(4)
Ru1_2 P1_2 C15_2 C17_2 -135.2(3)
C31_2 P2_2 C21_2 C22_2 173.8(3)
C37_2 P2_2 C21_2 C22_2 -81.8(4)
Ru1_2 P2_2 C21_2 C22_2 43.5(4)
C31_2 P2_2 C21_2 C26_2 -10.7(4)
C37_2 P2_2 C21_2 C26_2 93.7(4)
Ru1_2 P2_2 C21_2 C26_2 -141.0(3)
C26_2 C21_2 C22_2 C23_2 1.1(6)
P2_2 C21_2 C22_2 C23_2 176.9(3)
C21_2 C22_2 C23_2 C24_2 0.2(7)
C22_2 C23_2 C24_2 C25_2 -1.5(7)
C23_2 C24_2 C25_2 C26_2 1.7(7)
C24_2 C25_2 C26_2 C21_2 -0.4(7)
C22_2 C21_2 C26_2 C25_2 -0.9(6)
P2_2 C21_2 C26_2 C25_2 -176.4(3)
C21_2 P2_2 C31_2 C36_2 124.4(4)
C37_2 P2_2 C31_2 C36_2 25.6(4)
Ru1_2 P2_2 C31_2 C36_2 -103.0(4)
C21_2 P2_2 C31_2 C32_2 -59.2(4)
C37_2 P2_2 C31_2 C32_2 -158.0(4)
Ru1_2 P2_2 C31_2 C32_2 73.4(4)
C36_2 C31_2 C32_2 C33_2 -3.6(7)
P2_2 C31_2 C32_2 C33_2 179.7(4)
C31_2 C32_2 C33_2 C34_2 0.6(8)
C32_2 C33_2 C34_2 C35_2 2.2(8)
C33_2 C34_2 C35_2 C36_2 -1.7(8)
C34_2 C35_2 C36_2 C31_2 -1.6(8)
C32_2 C31_2 C36_2 C35_2 4.1(7)
P2_2 C31_2 C36_2 C35_2 -179.4(4)
C31_2 P2_2 C37_2 C38_2 -140.4(4)
C21_2 P2_2 C37_2 C38_2 114.2(4)
Ru1_2 P2_2 C37_2 C38_2 -12.8(5)
C31_2 P2_2 C37_2 C42_2 46.4(4)
C21_2 P2_2 C37_2 C42_2 -59.0(4)
Ru1_2 P2_2 C37_2 C42_2 174.0(3)
C42_2 C37_2 C38_2 C39_2 0.2(7)
P2_2 C37_2 C38_2 C39_2 -173.0(4)
C37_2 C38_2 C39_2 C40_2 -1.2(8)
C38_2 C39_2 C40_2 C41_2 1.2(9)
C39_2 C40_2 C41_2 C42_2 -0.2(9)
C40_2 C41_2 C42_2 C37_2 -0.9(9)
C38_2 C37_2 C42_2 C41_2 0.9(8)
P2_2 C37_2 C42_2 C41_2 174.3(4)
C55 C51 C52 C53 -31(4)
C51 C52 C53 C54 11(5)
C52 C53 C54 C55 13(5)
C52 C51 C55 C54 39(3)
C53 C54 C55 C51 -33(4)
C55B C51B C52B C53B 29(5)
C51B C52B C53B C54B -15(6)
C52B C53B C54B C55B -5(6)
C53B C54B C55B C51B 22(4)
C52B C51B C55B C54B -31(4)
C55C C51C C52C C53C 4(3)
C51C C52C C53C C54C 16(3)
C52C C53C C54C C55C -30(4)
C53C C54C C55C C51C 32(3)
C52C C51C C55C C54C -23(3)
